data_7238041
loop_
_publ_author_name
'Liu, Hao'
'Yang, Xing'
'Wu, Shanyu'
'Zhang, Mingtao'
'Parkin, Sean'
'Cao, Shuang'
'Li, Tonglei'
'Yu, Faquan'
'Long, Sihui'

_publ_section_title
;
 An investigation of the polymorphism of a potent nonsteroidal
 anti-inflammatory drug flunixin
;
_journal_issue 3
_journal_name_full CrystEngComm
_journal_page_first 448
_journal_page_last 457
_journal_paper_doi 10.1039/C9CE01619H
_journal_volume 22
_journal_year 2020
_chemical_formula_moiety 'C14 H11 F3 N2 O2'
_chemical_formula_sum 'C14 H11 F3 N2 O2'
_chemical_formula_weight 296.25
_space_group_crystal_system monoclinic
_space_group_IT_number 14
_space_group_name_Hall '-P 2ybc'
_space_group_name_H-M_alt 'P 1 21/c 1'
_atom_sites_solution_hydrogens geom
_atom_sites_solution_primary direct
_audit_creation_date 2018-03-22
_audit_creation_method
;
Olex2 1.2
(compiled 2017.08.10 svn.r3458 for OlexSys, GUI svn.r5381)
;
_audit_update_record
;
2019-10-04 deposited with the CCDC.	2019-11-22 downloaded from the CCDC.
;
_cell_angle_alpha 90
_cell_angle_beta 102.1605(15)
_cell_angle_gamma 90
_cell_formula_units_Z 4
_cell_length_a 7.68546(13)
_cell_length_b 14.1282(2)
_cell_length_c 12.49862(17)
_cell_measurement_reflns_used 6019
_cell_measurement_temperature 293(2)
_cell_measurement_theta_max 66.4980
_cell_measurement_theta_min 4.7710
_cell_volume 1326.67(4)
_computing_cell_refinement 'CrysAlisPro 1.171.39.32a (Rigaku OD, 2017)'
_computing_data_collection 'CrysAlisPro 1.171.39.32a (Rigaku OD, 2017)'
_computing_data_reduction 'CrysAlisPro 1.171.39.32a (Rigaku OD, 2017)'
_computing_molecular_graphics 'Olex2 (Dolomanov et al., 2009)'
_computing_publication_material 'Olex2 (Dolomanov et al., 2009)'
_computing_structure_refinement 'ShelXL (Sheldrick, 2015)'
_computing_structure_solution 'ShelXS (Sheldrick, 2008)'
_diffrn_ambient_temperature 293(2)
_diffrn_detector 'CCD plate'
_diffrn_detector_area_resol_mean 10.4674
_diffrn_detector_type Atlas
_diffrn_measured_fraction_theta_full 0.969
_diffrn_measured_fraction_theta_max 0.995
_diffrn_measurement_details
;
List of Runs (angles in degrees, time in seconds):

  # Type    Start    End  Width  t~exp~   \w     \q     \k     \f   Frames
#--------------------------------------------------------------------------
  1  \w   -130.00 -57.00   1.00    1.00    --  -41.55-178.00 -60.00   73
  2  \w     17.00 116.00   1.00    1.00    --   41.55  38.00   0.00   99
  3  \w    -33.00  66.00   1.00    1.00    --   41.55 -38.00  60.00   99
  4  \w     67.00 166.00   1.00    1.00    --   92.50  45.00  90.00   99
  5  \w      9.00 130.00   1.00    1.00    --   92.50 -91.00  42.95  121
  6  \w     60.00 169.00   1.00    1.00    --   92.50  77.00  90.00  109
  7  \w     67.00 166.00   1.00    1.00    --   92.50  45.00  60.00   99
  8  \w      9.00 129.00   1.00    1.00    --   92.50 -89.00 -93.75  120
  9  \w     73.00 166.00   1.00    1.00    --   92.50 125.00   0.00   93
 10  \w     11.00 145.00   1.00    1.00    --   92.50 -15.00 -30.00  134
 11  \w     73.00 166.00   1.00    1.00    --   92.50 125.00-150.00   93
 12  \w     63.00 165.00   1.00    1.00    --   92.50  61.00 -30.00  102
 13  \w     10.00  84.00   1.00    1.00    --   92.50 -95.00-120.00   74
 14  \w   -114.00 -37.00   1.00    1.00    --  -41.55 -57.00-180.00   77
;
_diffrn_measurement_device 'four-circle diffractometer'
_diffrn_measurement_device_type 'Xcalibur, Atlas, Gemini ultra'
_diffrn_measurement_method '\w scans'
_diffrn_orient_matrix_type 'CrysAlisPro convention (1999,Acta A55,543-557)'
_diffrn_orient_matrix_UB_11 0.0000374000
_diffrn_orient_matrix_UB_12 0.1036376000
_diffrn_orient_matrix_UB_13 -0.0384413000
_diffrn_orient_matrix_UB_21 0.0377950000
_diffrn_orient_matrix_UB_22 0.0333698000
_diffrn_orient_matrix_UB_23 0.1200471000
_diffrn_orient_matrix_UB_31 0.2014434000
_diffrn_orient_matrix_UB_32 -0.0062335000
_diffrn_orient_matrix_UB_33 0.0045361000
_diffrn_radiation_monochromator mirror
_diffrn_radiation_probe x-ray
_diffrn_radiation_type CuK\a
_diffrn_radiation_wavelength 1.54184
_diffrn_reflns_av_R_equivalents 0.0204
_diffrn_reflns_av_unetI/netI 0.0123
_diffrn_reflns_Laue_measured_fraction_full 0.969
_diffrn_reflns_Laue_measured_fraction_max 0.995
_diffrn_reflns_limit_h_max 8
_diffrn_reflns_limit_h_min -7
_diffrn_reflns_limit_k_max 16
_diffrn_reflns_limit_k_min -16
_diffrn_reflns_limit_l_max 14
_diffrn_reflns_limit_l_min -14
_diffrn_reflns_number 11795
_diffrn_reflns_point_group_measured_fraction_full 0.969
_diffrn_reflns_point_group_measured_fraction_max 0.995
_diffrn_reflns_theta_full 67.684
_diffrn_reflns_theta_max 66.494
_diffrn_reflns_theta_min 4.785
_diffrn_source 'fine-focus sealed X-ray tube'
_diffrn_source_type 'Enhance Ultra (Cu) X-ray Source'
_exptl_absorpt_coefficient_mu 1.120
_exptl_absorpt_correction_T_max 1.00000
_exptl_absorpt_correction_T_min 0.70413
_exptl_absorpt_correction_type multi-scan
_exptl_absorpt_process_details
;
CrysAlisPro 1.171.39.32a (Rigaku Oxford Diffraction, 2017)
Empirical absorption correction using spherical harmonics,
 implemented in SCALE3 ABSPACK scaling algorithm.
;
_exptl_crystal_colour colorless
_exptl_crystal_density_diffrn 1.483
_exptl_crystal_description block
_exptl_crystal_F_000 608
_exptl_crystal_size_max 0.50
_exptl_crystal_size_mid 0.35
_exptl_crystal_size_min 0.30
_refine_diff_density_max 0.220
_refine_diff_density_min -0.176
_refine_diff_density_rms 0.039
_refine_ls_extinction_coef 0.0178(9)
_refine_ls_extinction_expression Fc^*^=kFc[1+0.001xFc^2^\l^3^/sin(2\q)]^-1/4^
_refine_ls_extinction_method SHELXL
_refine_ls_goodness_of_fit_ref 1.034
_refine_ls_hydrogen_treatment constr
_refine_ls_matrix_type full
_refine_ls_number_parameters 193
_refine_ls_number_reflns 2318
_refine_ls_number_restraints 0
_refine_ls_restrained_S_all 1.034
_refine_ls_R_factor_all 0.0446
_refine_ls_R_factor_gt 0.0393
_refine_ls_shift/su_max 0.000
_refine_ls_shift/su_mean 0.000
_refine_ls_structure_factor_coef Fsqd
_refine_ls_weighting_details
;
 w=1/[\s^2^(Fo^2^)+(0.0554P)^2^+0.4247P]
 where P=(Fo^2^+2Fc^2^)/3
;
_refine_ls_weighting_scheme calc
_refine_ls_wR_factor_gt 0.1012
_refine_ls_wR_factor_ref 0.1074
_reflns_Friedel_coverage 0.000
_reflns_number_gt 2037
_reflns_number_total 2318
_reflns_threshold_expression 'I > 2\s(I)'
_cod_data_source_file c9ce01619h2.cif
_cod_data_source_block flunixin
_cod_depositor_comments
;Adding full bibliography for 7238040--7238041.cif.

 Adding full bibliography for 7238040--7238041.cif.
;
_cod_database_code 7238041
_shelxl_version_number 2013-2
_chemical_oxdiff_formula 'C1 H1 N1 O1 F1'
_shelx_space_group_comment
;
The symmetry employed for this shelxl refinement is uniquely defined
by the following loop, which should always be used as a source of
symmetry information in preference to the above space-group names.
They are only intended as comments.
;
_reflns_odcompleteness_completeness 98.02
_reflns_odcompleteness_iscentric 1
_reflns_odcompleteness_theta 66.97
_olex2_refinement_description
;
1. Fixed Uiso
 At 1.2 times of:
  All C(H) groups, All N(H) groups
 At 1.5 times of:
  All C(H,H,H) groups, All O(H) groups
2.a Aromatic/amide H refined with riding coordinates:
 N7(H7), C13(H13), C4(H4), C6(H6), C11(H11), C12(H12), C5(H5)
2.b Idealised Me refined as rotating group:
 C21(H21A,H21B,H21C)
2.c Idealised tetrahedral OH refined as rotating group:
 O15(H15)
;
_olex2_date_sample_data_collection 2018-03-22
_olex2_submission_special_instructions 'No special instructions were received'
_oxdiff_exptl_absorpt_empirical_details
;
Empirical correction (ABSPACK) includes:
- Absorption correction using spherical harmonics
- Frame scaling
;
_oxdiff_exptl_absorpt_empirical_full_max 1.509
_oxdiff_exptl_absorpt_empirical_full_min 0.828

loop_
_space_group_symop_operation_xyz
'x, y, z'
'-x, y+1/2, -z+1/2'
'-x, -y, -z'
'x, -y-1/2, z-1/2'

loop_
_atom_site_label
_atom_site_type_symbol
_atom_site_fract_x
_atom_site_fract_y
_atom_site_fract_z
_atom_site_U_iso_or_equiv
_atom_site_adp_type
_atom_site_occupancy
_atom_site_site_symmetry_order
_atom_site_calc_flag
_atom_site_refinement_flags_posn
O16 O 0.92762(18) 0.29600(8) 0.14489(10) 0.0558(4) Uani 1 1 d .
O15 O 1.12430(17) 0.24161(8) 0.28798(11) 0.0560(4) Uani 1 1 d .
H15 H 1.0948 0.1905 0.2586 0.084 Uiso 1 1 calc GR
C9 C 0.95615(19) 0.48331(10) 0.24191(12) 0.0364(4) Uani 1 1 d .
N7 N 0.83578(19) 0.47712(9) 0.14562(11) 0.0469(4) Uani 1 1 d .
H7 H 0.8268 0.4237 0.1119 0.056 Uiso 1 1 calc R
C1 C 0.7229(2) 0.55231(10) 0.09594(12) 0.0383(4) Uani 1 1 d .
C2 C 0.5831(2) 0.58376(11) 0.14178(12) 0.0392(4) Uani 1 1 d .
N8 N 0.97889(18) 0.56776(9) 0.29237(10) 0.0423(3) Uani 1 1 d .
C14 C 1.0282(2) 0.30914(10) 0.23280(13) 0.0393(4) Uani 1 1 d .
C10 C 1.0551(2) 0.40260(10) 0.28715(12) 0.0380(4) Uani 1 1 d .
C13 C 1.0981(3) 0.57482(12) 0.38709(14) 0.0516(5) Uani 1 1 d .
H13 H 1.1125 0.6334 0.4219 0.062 Uiso 1 1 calc R
F18 F 0.2711(2) 0.78112(11) 0.08797(11) 0.0943(5) Uani 1 1 d .
C3 C 0.4806(2) 0.65892(11) 0.08877(12) 0.0403(4) Uani 1 1 d .
F19 F 0.3798(2) 0.71757(13) 0.24130(10) 0.1030(6) Uani 1 1 d .
C4 C 0.5109(2) 0.69640(12) -0.00820(13) 0.0463(4) Uani 1 1 d .
H4 H 0.4395 0.7453 -0.0428 0.056 Uiso 1 1 calc R
C6 C 0.7536(2) 0.59024(13) -0.00016(13) 0.0501(4) Uani 1 1 d .
H6 H 0.8472 0.5676 -0.0294 0.060 Uiso 1 1 calc R
C11 C 1.1768(2) 0.41357(12) 0.38500(14) 0.0506(5) Uani 1 1 d .
H11 H 1.2431 0.3619 0.4167 0.061 Uiso 1 1 calc R
C12 C 1.2004(3) 0.50056(13) 0.43584(15) 0.0587(5) Uani 1 1 d .
H12 H 1.2831 0.5088 0.5011 0.070 Uiso 1 1 calc R
F20 F 0.19187(17) 0.64198(13) 0.12152(13) 0.1015(5) Uani 1 1 d .
C5 C 0.6459(2) 0.66163(14) -0.05312(14) 0.0552(5) Uani 1 1 d .
H5 H 0.6649 0.6859 -0.1189 0.066 Uiso 1 1 calc R
C17 C 0.3330(3) 0.70006(16) 0.13479(15) 0.0624(5) Uani 1 1 d .
C21 C 0.5467(3) 0.53731(16) 0.24323(15) 0.0633(5) Uani 1 1 d .
H21A H 0.6026 0.5731 0.3064 0.095 Uiso 1 1 calc GR
H21B H 0.5938 0.4741 0.2489 0.095 Uiso 1 1 calc GR
H21C H 0.4207 0.5351 0.2391 0.095 Uiso 1 1 calc GR

loop_
_atom_site_aniso_label
_atom_site_aniso_U_11
_atom_site_aniso_U_22
_atom_site_aniso_U_33
_atom_site_aniso_U_23
_atom_site_aniso_U_13
_atom_site_aniso_U_12
O16 0.0701(8) 0.0333(6) 0.0538(7) -0.0035(5) -0.0105(6) 0.0067(5)
O15 0.0588(8) 0.0282(6) 0.0691(8) 0.0037(5) -0.0134(6) 0.0044(5)
C9 0.0374(8) 0.0296(7) 0.0391(7) 0.0011(6) 0.0015(6) -0.0026(6)
N7 0.0527(8) 0.0294(6) 0.0487(7) -0.0046(5) -0.0116(6) 0.0075(6)
C1 0.0396(8) 0.0298(7) 0.0395(8) -0.0020(6) -0.0054(6) 0.0006(6)
C2 0.0395(8) 0.0385(8) 0.0345(7) 0.0009(6) -0.0035(6) -0.0044(6)
N8 0.0486(8) 0.0297(7) 0.0436(7) 0.0005(5) -0.0016(6) -0.0015(5)
C14 0.0377(8) 0.0309(7) 0.0470(9) 0.0059(6) 0.0037(7) 0.0010(6)
C10 0.0377(8) 0.0308(8) 0.0428(8) 0.0050(6) 0.0024(6) -0.0019(6)
C13 0.0645(11) 0.0360(8) 0.0461(9) -0.0031(7) -0.0066(8) -0.0050(8)
F18 0.1041(11) 0.0974(10) 0.0794(8) 0.0054(7) 0.0151(8) 0.0615(9)
C3 0.0377(8) 0.0423(8) 0.0360(7) -0.0031(6) -0.0037(6) 0.0015(6)
F19 0.1079(11) 0.1503(14) 0.0468(6) -0.0201(7) 0.0075(7) 0.0574(10)
C4 0.0464(9) 0.0432(9) 0.0433(8) 0.0082(7) -0.0041(7) 0.0073(7)
C6 0.0463(9) 0.0579(10) 0.0458(9) 0.0041(8) 0.0091(7) 0.0098(8)
C11 0.0552(10) 0.0374(8) 0.0506(9) 0.0096(7) -0.0082(8) 0.0016(7)
C12 0.0697(12) 0.0444(9) 0.0483(9) 0.0024(7) -0.0185(8) -0.0038(9)
F20 0.0504(7) 0.1461(14) 0.1133(11) 0.0014(10) 0.0290(7) 0.0052(8)
C5 0.0554(11) 0.0658(12) 0.0439(9) 0.0182(8) 0.0096(8) 0.0081(9)
C17 0.0583(12) 0.0811(14) 0.0437(9) -0.0027(9) 0.0014(8) 0.0234(10)
C21 0.0626(12) 0.0752(13) 0.0517(10) 0.0215(9) 0.0108(9) 0.0046(10)

loop_
_atom_type_symbol
_atom_type_description
_atom_type_scat_dispersion_real
_atom_type_scat_dispersion_imag
_atom_type_scat_source
C C 0.0181 0.0091 'International Tables Vol C Tables 4.2.6.8 and 6.1.1.4'
H H 0.0000 0.0000 'International Tables Vol C Tables 4.2.6.8 and 6.1.1.4'
F F 0.0727 0.0534 'International Tables Vol C Tables 4.2.6.8 and 6.1.1.4'
N N 0.0311 0.0180 'International Tables Vol C Tables 4.2.6.8 and 6.1.1.4'
O O 0.0492 0.0322 'International Tables Vol C Tables 4.2.6.8 and 6.1.1.4'

loop_
_geom_angle_atom_site_label_1
_geom_angle_atom_site_label_2
_geom_angle_atom_site_label_3
_geom_angle
N7 C9 C10 120.60(13)
N8 C9 N7 118.05(13)
N8 C9 C10 121.35(13)
C9 N7 C1 125.15(12)
C2 C1 N7 120.60(14)
C6 C1 N7 117.89(15)
C6 C1 C2 121.47(14)
C1 C2 C3 116.90(14)
C1 C2 C21 120.24(15)
C3 C2 C21 122.86(16)
C13 N8 C9 118.56(13)
O16 C14 O15 122.99(14)
O16 C14 C10 123.46(13)
O15 C14 C10 113.55(13)
C9 C10 C14 121.49(13)
C11 C10 C9 117.89(14)
C11 C10 C14 120.61(14)
N8 C13 C12 123.79(15)
C2 C3 C17 120.62(15)
C4 C3 C2 121.41(15)
C4 C3 C17 117.97(15)
C5 C4 C3 120.14(15)
C1 C6 C5 120.36(16)
C12 C11 C10 120.45(15)
C13 C12 C11 117.96(15)
C4 C5 C6 119.61(16)
F18 C17 C3 113.39(17)
F18 C17 F20 105.51(17)
F19 C17 F18 106.11(17)
F19 C17 C3 113.05(15)
F19 C17 F20 106.20(19)
F20 C17 C3 111.97(17)

loop_
_geom_bond_atom_site_label_1
_geom_bond_atom_site_label_2
_geom_bond_distance
O16 C14 1.2173(19)
O15 C14 1.3102(18)
C9 N7 1.3575(19)
C9 N8 1.3436(19)
C9 C10 1.420(2)
N7 C1 1.4282(19)
C1 C2 1.393(2)
C1 C6 1.380(2)
C2 C3 1.402(2)
C2 C21 1.505(2)
N8 C13 1.339(2)
C14 C10 1.479(2)
C10 C11 1.383(2)
C13 C12 1.374(2)
F18 C17 1.328(2)
C3 C4 1.387(2)
C3 C17 1.493(2)
F19 C17 1.327(2)
C4 C5 1.370(3)
C6 C5 1.382(2)
C11 C12 1.378(2)
F20 C17 1.342(3)
